data_4068720
loop_
_publ_author_name
'Gu, Shaojin'
'Chen, Wanzhi'

_publ_section_title
;
 Pincer Complexes of Palladium- and Nickel-Containing
 3-Butyl-1-(1,10-phenanthrolin-2-yl)imidazolylidene as Efficient Aqueous
 Sonogashira and Kumada Coupling Reactions
;
_journal_issue 3
_journal_name_full Organometallics
_journal_page_first 909
_journal_paper_doi 10.1021/om801056v
_journal_volume 28
_journal_year 2009
_chemical_formula_sum 'C40 H39 F12 N9 Ni P2'
_chemical_formula_weight 994.45
_chemical_name_systematic
; 
 ? 
;
_space_group_IT_number 14
_symmetry_cell_setting monoclinic
_symmetry_space_group_name_Hall '-P 2yn'
_symmetry_space_group_name_H-M 'P 1 21/n 1'
_atom_sites_solution_hydrogens geom
_atom_sites_solution_primary direct
_atom_sites_solution_secondary difmap
_audit_creation_method SHELXL-97
_cell_angle_alpha 90.00
_cell_angle_beta 91.7560(10)
_cell_angle_gamma 90.00
_cell_formula_units_Z 4
_cell_length_a 12.9151(17)
_cell_length_b 25.986(2)
_cell_length_c 12.9600(17)
_cell_measurement_temperature 298(2)
_cell_volume 4347.5(9)
_computing_cell_refinement 'Bruker SMART'
_computing_data_collection 'Bruker SMART'
_computing_data_reduction 'Bruker SAINT'
_computing_molecular_graphics 'Bruker SHELXTL'
_computing_publication_material 'Bruker SHELXTL'
_computing_structure_refinement 'Bruker SHELXTL'
_computing_structure_solution 'Bruker SHELXTL'
_diffrn_ambient_temperature 298(2)
_diffrn_measured_fraction_theta_full 0.999
_diffrn_measured_fraction_theta_max 0.999
_diffrn_measurement_device_type 'CCD area detector'
_diffrn_measurement_method 'phi and omega scans'
_diffrn_radiation_monochromator graphite
_diffrn_radiation_source 'fine-focus sealed tube'
_diffrn_radiation_type MoK\a
_diffrn_radiation_wavelength 0.71073
_diffrn_reflns_av_R_equivalents 0.0548
_diffrn_reflns_av_sigmaI/netI 0.0726
_diffrn_reflns_limit_h_max 15
_diffrn_reflns_limit_h_min -15
_diffrn_reflns_limit_k_max 22
_diffrn_reflns_limit_k_min -30
_diffrn_reflns_limit_l_max 15
_diffrn_reflns_limit_l_min -15
_diffrn_reflns_number 21900
_diffrn_reflns_theta_full 25.01
_diffrn_reflns_theta_max 25.01
_diffrn_reflns_theta_min 1.76
_exptl_absorpt_coefficient_mu 0.614
_exptl_absorpt_correction_T_max 0.8976
_exptl_absorpt_correction_T_min 0.7826
_exptl_absorpt_correction_type multi-scan
_exptl_absorpt_process_details sadabs
_exptl_crystal_colour brown
_exptl_crystal_density_diffrn 1.519
_exptl_crystal_density_method 'not measured'
_exptl_crystal_description block
_exptl_crystal_F_000 2032
_exptl_crystal_size_max 0.42
_exptl_crystal_size_mid 0.20
_exptl_crystal_size_min 0.18
_refine_diff_density_max 0.456
_refine_diff_density_min -0.374
_refine_diff_density_rms 0.059
_refine_ls_extinction_method none
_refine_ls_goodness_of_fit_ref 1.040
_refine_ls_hydrogen_treatment constr
_refine_ls_matrix_type full
_refine_ls_number_parameters 637
_refine_ls_number_reflns 7658
_refine_ls_number_restraints 0
_refine_ls_restrained_S_all 1.040
_refine_ls_R_factor_all 0.1263
_refine_ls_R_factor_gt 0.0552
_refine_ls_shift/su_max 0.001
_refine_ls_shift/su_mean 0.000
_refine_ls_structure_factor_coef Fsqd
_refine_ls_weighting_details 'calc w=1/[\s^2^(Fo^2^)+(0.0567P)^2^+5.0349P] where P=(Fo^2^+2Fc^2^)/3'
_refine_ls_weighting_scheme calc
_refine_ls_wR_factor_gt 0.1236
_refine_ls_wR_factor_ref 0.1660
_reflns_number_gt 4031
_reflns_number_total 7658
_reflns_threshold_expression >2sigma(I)
_cod_data_source_file om801056v_si_001.cif
_cod_data_source_block 080708e
_cod_depositor_comments
;
The following automatic conversions were performed:

'_symmetry_cell_setting' value 'Monoclinic' changed to 'monoclinic'
according to /home/saulius/struct/CIF-dictionaries/cif_core.dic
dictionary named 'cif_core.dic' version 2.4.2 from 2011-04-26.

Automatic conversion script
Id: cif_fix_values 1715 2011-07-08 13:25:40Z adriana 
;
_cod_original_cell_volume 4347.4(9)
_cod_original_sg_symbol_H-M P2(1)/n
_cod_database_code 4068720

loop_
_symmetry_equiv_pos_as_xyz
'x, y, z'
'-x+1/2, y+1/2, -z+1/2'
'-x, -y, -z'
'x-1/2, -y-1/2, z-1/2'

loop_
_atom_site_label
_atom_site_type_symbol
_atom_site_fract_x
_atom_site_fract_y
_atom_site_fract_z
_atom_site_U_iso_or_equiv
_atom_site_adp_type
_atom_site_occupancy
_atom_site_symmetry_multiplicity
_atom_site_calc_flag
_atom_site_refinement_flags
_atom_site_disorder_assembly
_atom_site_disorder_group
Ni1 Ni 0.27578(5) 0.23841(2) 0.49592(5) 0.0475(2) Uani 1 1 d . . .
F1 F 0.1560(3) 0.04350(14) 1.0196(3) 0.1004(12) Uani 1 1 d . . .
F2 F 0.2839(3) 0.06889(15) 0.8218(3) 0.0978(12) Uani 1 1 d . . .
F3 F 0.3251(3) 0.04888(14) 0.9854(3) 0.1022(12) Uani 1 1 d . . .
F4 F 0.2187(3) 0.11445(12) 0.9502(3) 0.0942(12) Uani 1 1 d . . .
F5 F 0.1149(2) 0.06325(12) 0.8543(2) 0.0811(10) Uani 1 1 d . . .
F6 F 0.2213(3) -0.00306(12) 0.8913(3) 0.1043(13) Uani 1 1 d . . .
F7 F 0.4471(4) 0.3750(3) 0.0059(5) 0.177(2) Uani 1 1 d . . .
F8 F 0.2743(4) 0.3578(3) 0.1596(4) 0.185(3) Uani 1 1 d . . .
F9 F 0.2895(10) 0.4043(6) 0.0121(13) 0.155(8) Uani 0.64(2) 1 d P A 1
F10 F 0.4043(16) 0.4250(5) 0.112(2) 0.211(9) Uani 0.64(2) 1 d P A 1
F11 F 0.4281(11) 0.3467(9) 0.1671(18) 0.198(10) Uani 0.64(2) 1 d P A 1
F12 F 0.3193(16) 0.3202(5) 0.0359(15) 0.185(8) Uani 0.64(2) 1 d P A 1
F9' F 0.294(2) 0.4195(7) 0.135(3) 0.213(17) Uani 0.36(2) 1 d P A 2
F10' F 0.4248(17) 0.3973(14) 0.1727(17) 0.142(11) Uani 0.36(2) 1 d P A 2
F11' F 0.429(2) 0.3241(10) 0.1027(19) 0.145(11) Uani 0.36(2) 1 d P A 2
F12' F 0.2978(19) 0.357(2) -0.0039(15) 0.22(2) Uani 0.36(2) 1 d P A 2
N1 N 0.4697(3) 0.29200(17) 0.5261(3) 0.0568(11) Uani 1 1 d . . .
N2 N 0.5140(4) 0.2173(2) 0.5768(3) 0.0649(13) Uani 1 1 d . . .
N3 N 0.3074(3) 0.31268(15) 0.4702(3) 0.0496(10) Uani 1 1 d . . .
N4 N 0.1263(3) 0.26928(16) 0.4344(3) 0.0515(11) Uani 1 1 d . . .
N5 N 0.1824(3) 0.18511(16) 0.6641(3) 0.0498(10) Uani 1 1 d . . .
N6 N 0.1991(3) 0.26007(17) 0.7283(3) 0.0572(11) Uani 1 1 d . . .
N7 N 0.2305(3) 0.16461(15) 0.5040(3) 0.0471(10) Uani 1 1 d . . .
N8 N 0.3071(3) 0.20813(15) 0.3406(3) 0.0495(10) Uani 1 1 d . . .
P1 P 0.22015(13) 0.05526(6) 0.92000(12) 0.0622(4) Uani 1 1 d . . .
P2 P 0.35972(15) 0.37287(9) 0.08655(17) 0.0898(6) Uani 1 1 d . A .
C1 C 0.4318(4) 0.2431(2) 0.5377(4) 0.0538(13) Uani 1 1 d . . .
C2 C 0.6006(5) 0.2486(3) 0.5885(5) 0.084(2) Uani 1 1 d . . .
H2 H 0.6659 0.2385 0.6131 0.101 Uiso 1 1 calc R . .
C3 C 0.5732(4) 0.2954(3) 0.5582(5) 0.0732(18) Uani 1 1 d . . .
H3 H 0.6147 0.3246 0.5583 0.088 Uiso 1 1 calc R . .
C4 C 0.4021(4) 0.3305(2) 0.4891(4) 0.0551(14) Uani 1 1 d . . .
C5 C 0.4267(5) 0.3820(2) 0.4762(5) 0.0735(17) Uani 1 1 d . . .
H5 H 0.4936 0.3942 0.4890 0.088 Uiso 1 1 calc R . .
C6 C 0.3489(6) 0.4141(2) 0.4440(5) 0.083(2) Uani 1 1 d . . .
H6 H 0.3638 0.4488 0.4346 0.100 Uiso 1 1 calc R . .
C7 C 0.2465(5) 0.3969(2) 0.4243(4) 0.0677(16) Uani 1 1 d . . .
C8 C 0.2307(4) 0.3444(2) 0.4374(4) 0.0533(13) Uani 1 1 d . . .
C9 C 0.1322(4) 0.3213(2) 0.4197(4) 0.0518(13) Uani 1 1 d . . .
C10 C 0.0470(5) 0.3517(2) 0.3911(4) 0.0630(15) Uani 1 1 d . . .
C11 C -0.0480(5) 0.3268(3) 0.3764(4) 0.0790(19) Uani 1 1 d . . .
H11 H -0.1073 0.3455 0.3587 0.095 Uiso 1 1 calc R . .
C12 C -0.0528(5) 0.2751(3) 0.3882(5) 0.0759(18) Uani 1 1 d . . .
H12 H -0.1153 0.2580 0.3765 0.091 Uiso 1 1 calc R . .
C13 C 0.0346(4) 0.2480(2) 0.4175(4) 0.0627(15) Uani 1 1 d . . .
H13 H 0.0287 0.2126 0.4259 0.075 Uiso 1 1 calc R . .
C14 C 0.1593(7) 0.4271(2) 0.3952(5) 0.089(2) Uani 1 1 d . . .
H14 H 0.1675 0.4623 0.3861 0.107 Uiso 1 1 calc R . .
C15 C 0.0655(6) 0.4063(3) 0.3805(5) 0.090(2) Uani 1 1 d . . .
H15 H 0.0100 0.4277 0.3627 0.108 Uiso 1 1 calc R . .
C16 C 0.5102(5) 0.1624(3) 0.6035(5) 0.0826(19) Uani 1 1 d . B .
H16A H 0.5627 0.1551 0.6565 0.099 Uiso 1 1 calc R . .
H16B H 0.4431 0.1545 0.6312 0.099 Uiso 1 1 calc R . .
C17 C 0.5272(6) 0.1300(3) 0.5144(6) 0.101(2) Uani 1 1 d . . .
H17A H 0.5875 0.1418 0.4783 0.122 Uiso 0.53(4) 1 calc PR B 1
H17B H 0.4676 0.1315 0.4670 0.122 Uiso 0.53(4) 1 calc PR B 1
H17C H 0.6007 0.1297 0.5010 0.122 Uiso 0.47(4) 1 d PR B 2
H17D H 0.4920 0.1449 0.4543 0.122 Uiso 0.47(4) 1 d PR B 2
C18 C 0.5443(17) 0.0735(9) 0.553(3) 0.115(9) Uani 0.53(4) 1 d P B 1
H18A H 0.5563 0.0510 0.4950 0.138 Uiso 0.53(4) 1 calc PR B 1
H18B H 0.6045 0.0720 0.5996 0.138 Uiso 0.53(4) 1 calc PR B 1
C19 C 0.452(2) 0.0565(9) 0.607(3) 0.141(10) Uani 0.53(4) 1 d P B 1
H19A H 0.4422 0.0780 0.6664 0.211 Uiso 0.53(4) 1 calc PR B 1
H19B H 0.4608 0.0215 0.6290 0.211 Uiso 0.53(4) 1 calc PR B 1
H19C H 0.3922 0.0590 0.5614 0.211 Uiso 0.53(4) 1 calc PR B 1
C18' C 0.483(3) 0.0718(15) 0.528(4) 0.154(18) Uani 0.47(4) 1 d P B 2
H18C H 0.4147 0.0722 0.5565 0.184 Uiso 0.47(4) 1 calc PR B 2
H18D H 0.4795 0.0540 0.4618 0.184 Uiso 0.47(4) 1 calc PR B 2
C19' C 0.5643(19) 0.0449(12) 0.604(2) 0.123(10) Uani 0.47(4) 1 d P B 2
H19D H 0.6238 0.0345 0.5670 0.184 Uiso 0.47(4) 1 calc PR B 2
H19E H 0.5330 0.0153 0.6348 0.184 Uiso 0.47(4) 1 calc PR B 2
H19F H 0.5851 0.0687 0.6576 0.184 Uiso 0.47(4) 1 calc PR B 2
C20 C 0.2178(4) 0.2338(2) 0.6428(4) 0.0504(13) Uani 1 1 d . . .
C21 C 0.1510(5) 0.2294(2) 0.8001(4) 0.0702(16) Uani 1 1 d . . .
H21 H 0.1301 0.2398 0.8649 0.084 Uiso 1 1 calc R . .
C22 C 0.1402(4) 0.1830(2) 0.7605(4) 0.0663(16) Uani 1 1 d . . .
H22 H 0.1102 0.1545 0.7912 0.080 Uiso 1 1 calc R . .
C23 C 0.1904(4) 0.1466(2) 0.5889(4) 0.0519(13) Uani 1 1 d . . .
C24 C 0.1630(4) 0.0947(2) 0.5988(5) 0.0623(15) Uani 1 1 d . . .
H24 H 0.1358 0.0823 0.6595 0.075 Uiso 1 1 calc R . .
C25 C 0.1775(4) 0.0630(2) 0.5166(5) 0.0672(16) Uani 1 1 d . . .
H25 H 0.1598 0.0284 0.5219 0.081 Uiso 1 1 calc R . .
C26 C 0.2181(4) 0.0809(2) 0.4247(5) 0.0586(14) Uani 1 1 d . . .
C27 C 0.2428(4) 0.13364(19) 0.4226(4) 0.0505(13) Uani 1 1 d . . .
C28 C 0.2843(4) 0.15723(19) 0.3332(4) 0.0481(12) Uani 1 1 d . . .
C29 C 0.2992(4) 0.1278(2) 0.2457(4) 0.0591(14) Uani 1 1 d . . .
C30 C 0.3397(4) 0.1531(3) 0.1615(4) 0.0703(17) Uani 1 1 d . . .
H30 H 0.3511 0.1352 0.1007 0.084 Uiso 1 1 calc R . .
C31 C 0.3627(5) 0.2040(3) 0.1683(4) 0.0698(16) Uani 1 1 d . . .
H31 H 0.3902 0.2210 0.1122 0.084 Uiso 1 1 calc R . .
C32 C 0.3454(4) 0.2307(2) 0.2583(4) 0.0586(14) Uani 1 1 d . . .
H32 H 0.3611 0.2656 0.2613 0.070 Uiso 1 1 calc R . .
C33 C 0.2358(5) 0.0518(2) 0.3344(5) 0.0764(18) Uani 1 1 d . . .
H33 H 0.2211 0.0168 0.3338 0.092 Uiso 1 1 calc R . .
C34 C 0.2740(5) 0.0741(2) 0.2489(5) 0.0758(18) Uani 1 1 d . . .
H34 H 0.2840 0.0539 0.1907 0.091 Uiso 1 1 calc R . .
C35 C 0.2238(4) 0.3146(2) 0.7408(4) 0.0664(16) Uani 1 1 d . . .
H35A H 0.2782 0.3238 0.6943 0.080 Uiso 1 1 calc R . .
H35B H 0.2493 0.3207 0.8108 0.080 Uiso 1 1 calc R . .
C36 C 0.1303(5) 0.3480(2) 0.7186(5) 0.0720(17) Uani 1 1 d . . .
H36A H 0.0770 0.3396 0.7669 0.086 Uiso 1 1 calc R . .
H36B H 0.1031 0.3407 0.6496 0.086 Uiso 1 1 calc R . .
C37 C 0.1555(6) 0.4048(2) 0.7269(6) 0.102(2) Uani 1 1 d . . .
H37A H 0.1799 0.4122 0.7969 0.122 Uiso 1 1 calc R . .
H37B H 0.2113 0.4126 0.6810 0.122 Uiso 1 1 calc R . .
C38 C 0.0642(7) 0.4393(3) 0.7004(8) 0.139(3) Uani 1 1 d . . .
H38A H 0.0368 0.4308 0.6328 0.208 Uiso 1 1 calc R . .
H38B H 0.0865 0.4746 0.7013 0.208 Uiso 1 1 calc R . .
H38C H 0.0115 0.4345 0.7501 0.208 Uiso 1 1 calc R . .
C39 C 0.4738(7) 0.4041(4) 0.7656(7) 0.111(3) Uani 1 1 d . . .
N9 N 0.4919(8) 0.3639(4) 0.7454(7) 0.159(4) Uani 1 1 d . . .
C40 C 0.4513(7) 0.4556(4) 0.7957(8) 0.156(4) Uani 1 1 d . . .
H40A H 0.3786 0.4622 0.7847 0.235 Uiso 1 1 calc R . .
H40B H 0.4904 0.4791 0.7552 0.235 Uiso 1 1 calc R . .
H40C H 0.4697 0.4601 0.8675 0.235 Uiso 1 1 calc R . .

loop_
_atom_site_aniso_label
_atom_site_aniso_U_11
_atom_site_aniso_U_22
_atom_site_aniso_U_33
_atom_site_aniso_U_23
_atom_site_aniso_U_13
_atom_site_aniso_U_12
Ni1 0.0490(4) 0.0443(4) 0.0491(4) 0.0021(3) 0.0000(3) -0.0043(3)
F1 0.125(3) 0.104(3) 0.073(2) 0.012(2) 0.021(2) 0.012(2)
F2 0.089(3) 0.131(3) 0.075(2) 0.001(2) 0.013(2) -0.007(2)
F3 0.093(3) 0.109(3) 0.103(3) -0.013(2) -0.033(2) 0.030(2)
F4 0.124(3) 0.054(2) 0.103(3) -0.0114(18) -0.021(2) 0.0102(19)
F5 0.069(2) 0.090(2) 0.083(2) 0.0028(18) -0.0110(18) 0.0012(18)
F6 0.138(3) 0.057(2) 0.118(3) -0.022(2) -0.005(3) 0.011(2)
F7 0.116(4) 0.242(7) 0.176(5) 0.017(5) 0.041(4) -0.010(4)
F8 0.113(4) 0.293(9) 0.152(5) 0.024(5) 0.036(4) -0.040(5)
F9 0.108(8) 0.194(13) 0.162(15) 0.091(12) 0.007(8) 0.044(9)
F10 0.179(14) 0.090(9) 0.36(2) -0.057(11) -0.038(17) -0.001(8)
F11 0.121(10) 0.22(2) 0.25(2) 0.136(17) -0.082(12) -0.012(12)
F12 0.181(16) 0.141(10) 0.23(2) -0.035(9) 0.028(14) -0.067(9)
F9' 0.17(2) 0.090(13) 0.38(5) -0.021(16) -0.03(2) 0.051(13)
F10' 0.115(15) 0.18(3) 0.128(17) -0.074(17) -0.004(12) -0.033(19)
F11' 0.130(18) 0.144(16) 0.16(2) -0.037(14) 0.023(15) 0.053(13)
F12' 0.119(18) 0.45(7) 0.078(12) -0.03(3) -0.052(11) -0.07(4)
N1 0.047(3) 0.064(3) 0.060(3) -0.017(2) 0.005(2) -0.005(2)
N2 0.051(3) 0.080(4) 0.062(3) -0.002(3) -0.005(2) 0.007(3)
N3 0.049(3) 0.052(3) 0.048(3) -0.006(2) 0.006(2) -0.001(2)
N4 0.046(3) 0.055(3) 0.053(3) -0.002(2) 0.000(2) -0.002(2)
N5 0.051(3) 0.050(3) 0.048(3) 0.007(2) 0.001(2) -0.001(2)
N6 0.066(3) 0.059(3) 0.047(3) -0.005(2) 0.004(2) -0.001(2)
N7 0.048(3) 0.045(2) 0.048(2) 0.003(2) -0.002(2) 0.003(2)
N8 0.050(3) 0.049(3) 0.050(3) 0.002(2) -0.002(2) 0.000(2)
P1 0.0720(11) 0.0534(9) 0.0608(10) -0.0052(7) -0.0019(8) 0.0087(8)
P2 0.0640(12) 0.1009(17) 0.1047(16) 0.0182(13) 0.0044(12) -0.0029(12)
C1 0.057(3) 0.058(3) 0.047(3) -0.005(3) 0.004(3) -0.001(3)
C2 0.050(4) 0.121(6) 0.080(5) -0.020(4) -0.006(3) -0.004(4)
C3 0.047(4) 0.098(5) 0.074(4) -0.027(4) 0.009(3) -0.019(4)
C4 0.057(4) 0.052(4) 0.057(3) -0.008(3) 0.015(3) -0.014(3)
C5 0.077(5) 0.057(4) 0.087(5) -0.016(3) 0.026(4) -0.019(3)
C6 0.114(6) 0.039(4) 0.099(5) -0.002(3) 0.025(4) -0.018(4)
C7 0.087(5) 0.042(4) 0.075(4) 0.002(3) 0.012(3) 0.000(3)
C8 0.069(4) 0.044(3) 0.047(3) -0.002(2) 0.011(3) -0.003(3)
C9 0.064(4) 0.049(3) 0.042(3) -0.001(2) 0.004(3) 0.004(3)
C10 0.074(4) 0.062(4) 0.054(3) 0.003(3) 0.001(3) 0.018(3)
C11 0.061(4) 0.106(6) 0.069(4) 0.005(4) -0.005(3) 0.029(4)
C12 0.054(4) 0.093(5) 0.080(4) 0.002(4) -0.010(3) 0.000(4)
C13 0.058(4) 0.069(4) 0.061(4) 0.005(3) -0.008(3) -0.004(3)
C14 0.116(6) 0.051(4) 0.101(5) 0.012(4) 0.004(5) 0.008(4)
C15 0.110(6) 0.065(5) 0.095(5) 0.009(4) -0.003(4) 0.036(4)
C16 0.074(5) 0.094(5) 0.079(5) 0.011(4) -0.003(4) 0.022(4)
C17 0.108(6) 0.094(6) 0.101(6) 0.001(5) -0.003(5) 0.013(5)
C18 0.078(14) 0.075(14) 0.19(3) 0.026(15) -0.010(15) 0.012(12)
C19 0.12(2) 0.159(19) 0.14(2) 0.030(15) 0.008(15) 0.006(13)
C18' 0.13(3) 0.15(3) 0.18(3) -0.03(3) -0.03(3) 0.06(3)
C19' 0.106(19) 0.090(18) 0.17(2) 0.028(14) -0.019(15) -0.005(13)
C20 0.041(3) 0.054(3) 0.056(3) 0.000(3) -0.006(2) -0.010(2)
C21 0.087(5) 0.082(5) 0.042(3) 0.008(3) 0.013(3) 0.001(4)
C22 0.080(4) 0.063(4) 0.056(4) 0.015(3) 0.021(3) -0.002(3)
C23 0.045(3) 0.053(3) 0.057(3) 0.012(3) -0.003(3) 0.000(2)
C24 0.059(4) 0.055(4) 0.072(4) 0.019(3) 0.000(3) -0.009(3)
C25 0.069(4) 0.043(3) 0.090(5) 0.009(3) -0.005(3) -0.013(3)
C26 0.054(3) 0.047(3) 0.075(4) -0.001(3) -0.008(3) -0.001(3)
C27 0.042(3) 0.048(3) 0.061(4) 0.000(3) -0.009(3) 0.003(2)
C28 0.048(3) 0.051(3) 0.046(3) -0.005(2) -0.007(2) 0.004(2)
C29 0.062(4) 0.060(4) 0.054(4) -0.011(3) -0.008(3) 0.005(3)
C30 0.071(4) 0.091(5) 0.049(4) -0.011(3) -0.003(3) 0.019(4)
C31 0.075(4) 0.082(5) 0.052(4) 0.007(3) 0.003(3) 0.010(3)
C32 0.058(3) 0.071(4) 0.047(3) 0.006(3) -0.001(3) 0.001(3)
C33 0.090(5) 0.047(4) 0.091(5) -0.015(4) -0.009(4) -0.002(3)
C34 0.081(5) 0.070(4) 0.075(4) -0.032(4) -0.013(4) 0.009(3)
C35 0.071(4) 0.066(4) 0.062(4) -0.016(3) 0.003(3) -0.008(3)
C36 0.074(4) 0.066(4) 0.076(4) -0.006(3) 0.009(3) -0.011(3)
C37 0.100(6) 0.062(5) 0.146(7) -0.007(4) 0.028(5) -0.010(4)
C38 0.120(7) 0.069(5) 0.229(11) 0.000(6) 0.036(7) 0.002(5)
C39 0.109(7) 0.127(9) 0.095(6) -0.011(6) -0.005(5) 0.002(6)
N9 0.191(9) 0.159(9) 0.127(7) -0.041(6) 0.025(6) 0.011(7)
C40 0.136(8) 0.127(8) 0.202(10) 0.018(8) -0.061(7) 0.022(7)

loop_
_atom_type_symbol
_atom_type_description
_atom_type_scat_dispersion_real
_atom_type_scat_dispersion_imag
_atom_type_scat_source
C C 0.0033 0.0016 'International Tables Vol C Tables 4.2.6.8 and 6.1.1.4'
H H 0.0000 0.0000 'International Tables Vol C Tables 4.2.6.8 and 6.1.1.4'
N N 0.0061 0.0033 'International Tables Vol C Tables 4.2.6.8 and 6.1.1.4'
F F 0.0171 0.0103 'International Tables Vol C Tables 4.2.6.8 and 6.1.1.4'
Ni Ni 0.3393 1.1124 'International Tables Vol C Tables 4.2.6.8 and 6.1.1.4'
P P 0.1023 0.0942 'International Tables Vol C Tables 4.2.6.8 and 6.1.1.4'

loop_
_geom_angle_atom_site_label_1
_geom_angle_atom_site_label_2
_geom_angle_atom_site_label_3
_geom_angle
N3 Ni1 N7 171.87(16)
N3 Ni1 C20 106.86(18)
N7 Ni1 C20 77.43(18)
N3 Ni1 C1 77.61(19)
N7 Ni1 C1 108.94(19)
C20 Ni1 C1 98.01(19)
N3 Ni1 N8 98.48(15)
N7 Ni1 N8 76.69(16)
C20 Ni1 N8 153.94(18)
C1 Ni1 N8 93.16(17)
N3 Ni1 N4 76.78(16)
N7 Ni1 N4 96.45(15)
C20 Ni1 N4 90.91(17)
C1 Ni1 N4 154.34(19)
N8 Ni1 N4 89.02(14)
P2 F8 F9' 61.0(11)
P2 F9' F8 55.6(5)
C1 N1 C3 111.7(5)
C1 N1 C4 118.5(4)
C3 N1 C4 129.8(5)
C1 N2 C2 111.9(5)
C1 N2 C16 122.9(5)
C2 N2 C16 125.2(6)
C4 N3 C8 120.7(5)
C4 N3 Ni1 119.9(4)
C8 N3 Ni1 119.3(3)
C13 N4 C9 116.4(5)
C13 N4 Ni1 132.5(4)
C9 N4 Ni1 110.9(3)
C20 N5 C22 111.2(4)
C20 N5 C23 118.9(4)
C22 N5 C23 129.8(5)
C20 N6 C21 111.1(5)
C20 N6 C35 123.1(4)
C21 N6 C35 125.7(5)
C23 N7 C27 120.2(4)
C23 N7 Ni1 120.4(3)
C27 N7 Ni1 119.3(3)
C32 N8 C28 117.4(4)
C32 N8 Ni1 131.2(4)
C28 N8 Ni1 111.4(3)
F6 P1 F2 90.9(2)
F6 P1 F1 90.9(2)
F2 P1 F1 178.1(2)
F6 P1 F3 90.7(2)
F2 P1 F3 89.7(2)
F1 P1 F3 90.3(2)
F6 P1 F4 179.5(2)
F2 P1 F4 89.5(2)
F1 P1 F4 88.6(2)
F3 P1 F4 89.2(2)
F6 P1 F5 90.8(2)
F2 P1 F5 89.87(19)
F1 P1 F5 90.1(2)
F3 P1 F5 178.5(2)
F4 P1 F5 89.36(19)
F12' P2 F10 129(2)
F12' P2 F11 136(2)
F10 P2 F11 92.5(9)
F12' P2 F10' 171(2)
F10 P2 F10' 42.6(11)
F11 P2 F10' 51.6(10)
F12' P2 F8 92.1(11)
F10 P2 F8 112.0(11)
F11 P2 F8 82.8(8)
F10' P2 F8 92.6(9)
F12' P2 F9 49.3(17)
F10 P2 F9 82.7(10)
F11 P2 F9 174.1(12)
F10' P2 F9 122.9(15)
F8 P2 F9 95.9(6)
F12' P2 F11' 100(2)
F10 P2 F11' 119.1(12)
F11 P2 F11' 38.8(9)
F10' P2 F11' 86.4(13)
F8 P2 F11' 97.6(11)
F9 P2 F11' 147.1(10)
F12' P2 F7 82.1(10)
F10 P2 F7 80.4(10)
F11 P2 F7 93.4(9)
F10' P2 F7 94.7(8)
F8 P2 F7 167.0(4)
F9 P2 F7 89.2(6)
F11' P2 F7 72.2(10)
F12' P2 F12 42.6(17)
F10 P2 F12 168.1(11)
F11 P2 F12 94.3(10)
F10' P2 F12 145.8(15)
F8 P2 F12 78.6(7)
F9 P2 F12 91.0(8)
F11' P2 F12 62.6(11)
F7 P2 F12 89.4(7)
F12' P2 F9' 104.2(17)
F10 P2 F9' 56.1(10)
F11 P2 F9' 111.7(14)
F10' P2 F9' 71.6(13)
F8 P2 F9' 63.4(12)
F9 P2 F9' 62.7(11)
F11' P2 F9' 149.3(14)
F7 P2 F9' 129.2(13)
F12 P2 F9' 129.3(12)
N2 C1 N1 102.9(5)
N2 C1 Ni1 145.1(4)
N1 C1 Ni1 111.9(4)
C3 C2 N2 107.5(6)
C3 C2 H2 126.3
N2 C2 H2 126.3
C2 C3 N1 106.0(6)
C2 C3 H3 127.0
N1 C3 H3 127.0
N3 C4 C5 122.0(6)
N3 C4 N1 112.0(4)
C5 C4 N1 126.0(5)
C6 C5 C4 117.3(6)
C6 C5 H5 121.4
C4 C5 H5 121.4
C5 C6 C7 122.7(6)
C5 C6 H6 118.7
C7 C6 H6 118.7
C8 C7 C6 115.4(6)
C8 C7 C14 117.3(6)
C6 C7 C14 127.3(6)
N3 C8 C7 122.0(5)
N3 C8 C9 116.1(5)
C7 C8 C9 121.9(5)
N4 C9 C10 123.4(5)
N4 C9 C8 116.7(5)
C10 C9 C8 120.0(5)
C11 C10 C9 117.2(5)
C11 C10 C15 126.1(6)
C9 C10 C15 116.7(6)
C12 C11 C10 119.2(6)
C12 C11 H11 120.4
C10 C11 H11 120.4
C11 C12 C13 120.0(6)
C11 C12 H12 120.0
C13 C12 H12 120.0
N4 C13 C12 123.8(6)
N4 C13 H13 118.1
C12 C13 H13 118.1
C15 C14 C7 121.7(6)
C15 C14 H14 119.1
C7 C14 H14 119.1
C14 C15 C10 122.3(6)
C14 C15 H15 118.8
C10 C15 H15 118.8
C17 C16 N2 111.7(6)
C17 C16 H16A 109.3
N2 C16 H16A 109.3
C17 C16 H16B 109.3
N2 C16 H16B 109.3
H16A C16 H16B 107.9
C16 C17 C18 108.2(13)
C16 C17 C18' 113.2(18)
C18 C17 C18' 30.7(10)
C16 C17 H17A 110.1
C18 C17 H17A 110.1
C18' C17 H17A 129.3
C16 C17 H17B 110.1
C18 C17 H17B 110.1
C18' C17 H17B 80.3
H17A C17 H17B 108.4
C16 C17 H17C 108.7
C18 C17 H17C 85.4
C18' C17 H17C 111.0
H17A C17 H17C 27.4
H17B C17 H17C 130.4
C16 C17 H17D 109.2
C18 C17 H17D 133.6
C18' C17 H17D 107.4
H17A C17 H17D 81.4
H17B C17 H17D 29.9
H17C C17 H17D 107.3
C19 C18 C17 109.0(18)
C19 C18 H18A 109.9
C17 C18 H18A 109.9
C19 C18 H18B 109.9
C17 C18 H18B 109.9
H18A C18 H18B 108.3
C19' C18' C17 104(3)
C19' C18' H18C 110.9
C17 C18' H18C 110.9
C19' C18' H18D 110.9
C17 C18' H18D 110.9
H18C C18' H18D 108.9
C18' C19' H19D 109.5
C18' C19' H19E 109.5
H19D C19' H19E 109.5
C18' C19' H19F 109.5
H19D C19' H19F 109.5
H19E C19' H19F 109.5
N6 C20 N5 103.6(4)
N6 C20 Ni1 144.7(4)
N5 C20 Ni1 111.7(3)
C22 C21 N6 108.0(5)
C22 C21 H21 126.0
N6 C21 H21 126.0
C21 C22 N5 106.0(5)
C21 C22 H22 127.0
N5 C22 H22 127.0
N7 C23 C24 121.8(5)
N7 C23 N5 111.4(4)
C24 C23 N5 126.8(5)
C25 C24 C23 117.9(5)
C25 C24 H24 121.0
C23 C24 H24 121.0
C24 C25 C26 121.9(5)
C24 C25 H25 119.0
C26 C25 H25 119.0
C25 C26 C27 115.7(5)
C25 C26 C33 126.9(5)
C27 C26 C33 117.4(5)
N7 C27 C26 122.4(5)
N7 C27 C28 115.9(5)
C26 C27 C28 121.6(5)
N8 C28 C29 124.0(5)
N8 C28 C27 116.6(4)
C29 C28 C27 119.4(5)
C28 C29 C30 116.6(5)
C28 C29 C34 118.4(5)
C30 C29 C34 125.0(6)
C31 C30 C29 119.8(5)
C31 C30 H30 120.1
C29 C30 H30 120.1
C30 C31 C32 120.2(6)
C30 C31 H31 119.9
C32 C31 H31 119.9
N8 C32 C31 122.2(5)
N8 C32 H32 118.9
C31 C32 H32 118.9
C34 C33 C26 121.3(6)
C34 C33 H33 119.3
C26 C33 H33 119.3
C33 C34 C29 121.8(5)
C33 C34 H34 119.1
C29 C34 H34 119.1
N6 C35 C36 111.5(4)
N6 C35 H35A 109.3
C36 C35 H35A 109.3
N6 C35 H35B 109.3
C36 C35 H35B 109.3
H35A C35 H35B 108.0
C35 C36 C37 112.3(5)
C35 C36 H36A 109.1
C37 C36 H36A 109.1
C35 C36 H36B 109.1
C37 C36 H36B 109.1
H36A C36 H36B 107.9
C38 C37 C36 113.5(6)
C38 C37 H37A 108.9
C36 C37 H37A 108.9
C38 C37 H37B 108.9
C36 C37 H37B 108.9
H37A C37 H37B 107.7
C37 C38 H38A 109.5
C37 C38 H38B 109.5
H38A C38 H38B 109.5
C37 C38 H38C 109.5
H38A C38 H38C 109.5
H38B C38 H38C 109.5
N9 C39 C40 177.8(11)
C39 C40 H40A 109.5
C39 C40 H40B 109.5
H40A C40 H40B 109.5
C39 C40 H40C 109.5
H40A C40 H40C 109.5
H40B C40 H40C 109.5

loop_
_geom_bond_atom_site_label_1
_geom_bond_atom_site_label_2
_geom_bond_distance
Ni1 N3 2.003(4)
Ni1 N7 2.009(4)
Ni1 C20 2.070(5)
Ni1 C1 2.074(5)
Ni1 N8 2.211(4)
Ni1 N4 2.216(4)
F1 P1 1.584(4)
F2 P1 1.577(4)
F3 P1 1.585(4)
F4 P1 1.587(3)
F5 P1 1.595(3)
F6 P1 1.561(3)
F7 P2 1.563(6)
F8 P2 1.526(5)
F8 F9' 1.66(2)
F9 P2 1.538(10)
F10 P2 1.504(14)
F11 P2 1.508(10)
F12 P2 1.598(13)
F9' P2 1.62(2)
F10' P2 1.516(17)
F11' P2 1.56(2)
F12' P2 1.458(17)
N1 C1 1.372(6)
N1 C3 1.390(7)
N1 C4 1.404(7)
N2 C1 1.342(6)
N2 C2 1.388(7)
N2 C16 1.468(7)
N3 C4 1.323(6)
N3 C8 1.346(6)
N4 C13 1.320(6)
N4 C9 1.367(6)
N5 C20 1.376(6)
N5 C22 1.379(6)
N5 C23 1.404(6)
N6 C20 1.330(6)
N6 C21 1.387(6)
N6 C35 1.460(6)
N7 C23 1.316(6)
N7 C27 1.341(6)
N8 C32 1.325(6)
N8 C28 1.358(6)
C2 C3 1.323(8)
C2 H2 0.9300
C3 H3 0.9300
C4 C5 1.387(7)
C5 C6 1.360(8)
C5 H5 0.9300
C6 C7 1.413(8)
C6 H6 0.9300
C7 C8 1.390(7)
C7 C14 1.415(9)
C8 C9 1.420(7)
C9 C10 1.396(7)
C10 C11 1.395(8)
C10 C15 1.447(8)
C11 C12 1.353(8)
C11 H11 0.9300
C12 C13 1.375(8)
C12 H12 0.9300
C13 H13 0.9300
C14 C15 1.334(9)
C14 H14 0.9300
C15 H15 0.9300
C16 C17 1.451(9)
C16 H16A 0.9700
C16 H16B 0.9700
C17 C18 1.56(3)
C17 C18' 1.63(4)
C17 H17A 0.9700
C17 H17B 0.9700
C17 H17C 0.9700
C17 H17D 0.9700
C18 C19 1.47(4)
C18 H18A 0.9700
C18 H18B 0.9700
C19 H19A 0.9600
C19 H19B 0.9600
C19 H19C 0.9600
C18' C19' 1.58(6)
C18' H18C 0.9700
C18' H18D 0.9700
C19' H19D 0.9600
C19' H19E 0.9600
C19' H19F 0.9600
C21 C22 1.317(7)
C21 H21 0.9300
C22 H22 0.9300
C23 C24 1.400(7)
C24 C25 1.364(7)
C24 H24 0.9300
C25 C26 1.396(8)
C25 H25 0.9300
C26 C27 1.407(7)
C26 C33 1.418(8)
C27 C28 1.429(7)
C28 C29 1.386(7)
C29 C30 1.389(7)
C29 C34 1.435(8)
C30 C31 1.359(7)
C30 H30 0.9300
C31 C32 1.380(7)
C31 H31 0.9300
C32 H32 0.9300
C33 C34 1.355(8)
C33 H33 0.9300
C34 H34 0.9300
C35 C36 1.507(7)
C35 H35A 0.9700
C35 H35B 0.9700
C36 C37 1.514(8)
C36 H36A 0.9700
C36 H36B 0.9700
C37 C38 1.513(10)
C37 H37A 0.9700
C37 H37B 0.9700
C38 H38A 0.9600
C38 H38B 0.9600
C38 H38C 0.9600
C39 N9 1.102(10)
C39 C40 1.427(11)
C40 H40A 0.9600
C40 H40B 0.9600
C40 H40C 0.9600

loop_
_geom_torsion_atom_site_label_1
_geom_torsion_atom_site_label_2
_geom_torsion_atom_site_label_3
_geom_torsion_atom_site_label_4
_geom_torsion
N7 Ni1 N3 C4 -144.7(11)
C20 Ni1 N3 C4 94.4(4)
C1 Ni1 N3 C4 -0.3(4)
N8 Ni1 N3 C4 -91.7(4)
N4 Ni1 N3 C4 -178.7(4)
N7 Ni1 N3 C8 37.8(13)
C20 Ni1 N3 C8 -83.1(4)
C1 Ni1 N3 C8 -177.8(4)
N8 Ni1 N3 C8 90.8(4)
N4 Ni1 N3 C8 3.8(3)
N3 Ni1 N4 C13 -178.8(5)
N7 Ni1 N4 C13 5.7(5)
C20 Ni1 N4 C13 -71.7(5)
C1 Ni1 N4 C13 177.5(5)
N8 Ni1 N4 C13 82.2(5)
N3 Ni1 N4 C9 -4.6(3)
N7 Ni1 N4 C9 180.0(3)
C20 Ni1 N4 C9 102.5(3)
C1 Ni1 N4 C9 -8.3(6)
N8 Ni1 N4 C9 -103.5(3)
N3 Ni1 N7 C23 -124.1(11)
C20 Ni1 N7 C23 -1.3(4)
C1 Ni1 N7 C23 92.9(4)
N8 Ni1 N7 C23 -178.3(4)
N4 Ni1 N7 C23 -90.8(4)
N3 Ni1 N7 C27 56.9(13)
C20 Ni1 N7 C27 179.7(4)
C1 Ni1 N7 C27 -86.1(4)
N8 Ni1 N7 C27 2.7(3)
N4 Ni1 N7 C27 90.2(4)
N3 Ni1 N8 C32 6.2(5)
N7 Ni1 N8 C32 179.5(5)
C20 Ni1 N8 C32 172.7(4)
C1 Ni1 N8 C32 -71.7(5)
N4 Ni1 N8 C32 82.7(4)
N3 Ni1 N8 C28 -175.7(3)
N7 Ni1 N8 C28 -2.3(3)
C20 Ni1 N8 C28 -9.1(6)
C1 Ni1 N8 C28 106.4(3)
N4 Ni1 N8 C28 -99.2(3)
F9' F8 P2 F12' -104.8(19)
F9' F8 P2 F10 28.9(12)
F9' F8 P2 F11 118.7(14)
F9' F8 P2 F10' 67.9(16)
F9' F8 P2 F9 -55.5(11)
F9' F8 P2 F11' 154.6(14)
F9' F8 P2 F7 -168(2)
F9' F8 P2 F12 -145.4(13)
F8 F9' P2 F12' 85.2(14)
F8 F9' P2 F10 -147.3(16)
F8 F9' P2 F11 -69.5(9)
F8 F9' P2 F10' -102.7(13)
F8 F9' P2 F9 112.7(10)
F8 F9' P2 F11' -56(3)
F8 F9' P2 F7 176.5(6)
F8 F9' P2 F12 46.0(15)
C2 N2 C1 N1 -0.5(6)
C16 N2 C1 N1 179.4(5)
C2 N2 C1 Ni1 -176.9(5)
C16 N2 C1 Ni1 3.0(9)
C3 N1 C1 N2 -0.2(5)
C4 N1 C1 N2 -177.9(4)
C3 N1 C1 Ni1 177.5(3)
C4 N1 C1 Ni1 -0.1(5)
N3 Ni1 C1 N2 176.5(7)
N7 Ni1 C1 N2 -8.5(7)
C20 Ni1 C1 N2 70.8(7)
N8 Ni1 C1 N2 -85.6(7)
N4 Ni1 C1 N2 -179.9(5)
N3 Ni1 C1 N1 0.2(3)
N7 Ni1 C1 N1 175.2(3)
C20 Ni1 C1 N1 -105.4(4)
N8 Ni1 C1 N1 98.2(3)
N4 Ni1 C1 N1 3.9(6)
C1 N2 C2 C3 1.1(7)
C16 N2 C2 C3 -178.8(5)
N2 C2 C3 N1 -1.2(7)
C1 N1 C3 C2 0.9(6)
C4 N1 C3 C2 178.3(5)
C8 N3 C4 C5 -0.1(7)
Ni1 N3 C4 C5 -177.5(4)
C8 N3 C4 N1 177.8(4)
Ni1 N3 C4 N1 0.3(5)
C1 N1 C4 N3 -0.1(6)
C3 N1 C4 N3 -177.3(5)
C1 N1 C4 C5 177.7(5)
C3 N1 C4 C5 0.5(8)
N3 C4 C5 C6 0.7(8)
N1 C4 C5 C6 -176.9(5)
C4 C5 C6 C7 0.2(9)
C5 C6 C7 C8 -1.6(9)
C5 C6 C7 C14 177.0(6)
C4 N3 C8 C7 -1.5(7)
Ni1 N3 C8 C7 176.0(4)
C4 N3 C8 C9 -179.9(4)
Ni1 N3 C8 C9 -2.4(6)
C6 C7 C8 N3 2.2(8)
C14 C7 C8 N3 -176.5(5)
C6 C7 C8 C9 -179.5(5)
C14 C7 C8 C9 1.8(8)
C13 N4 C9 C10 1.7(7)
Ni1 N4 C9 C10 -173.6(4)
C13 N4 C9 C8 -179.8(4)
Ni1 N4 C9 C8 4.9(5)
N3 C8 C9 N4 -2.1(6)
C7 C8 C9 N4 179.5(5)
N3 C8 C9 C10 176.5(4)
C7 C8 C9 C10 -1.9(7)
N4 C9 C10 C11 -0.5(8)
C8 C9 C10 C11 -179.0(5)
N4 C9 C10 C15 178.9(5)
C8 C9 C10 C15 0.4(7)
C9 C10 C11 C12 -1.3(8)
C15 C10 C11 C12 179.3(6)
C10 C11 C12 C13 2.0(9)
C9 N4 C13 C12 -1.0(8)
Ni1 N4 C13 C12 173.0(4)
C11 C12 C13 N4 -0.9(9)
C8 C7 C14 C15 -0.2(10)
C6 C7 C14 C15 -178.8(7)
C7 C14 C15 C10 -1.3(11)
C11 C10 C15 C14 -179.5(6)
C9 C10 C15 C14 1.2(9)
C1 N2 C16 C17 84.6(7)
C2 N2 C16 C17 -95.5(7)
N2 C16 C17 C18 168.7(10)
N2 C16 C17 C18' -158.8(13)
C16 C17 C18 C19 60(3)
C18' C17 C18 C19 -45(3)
C16 C17 C18' C19' -75(3)
C18 C17 C18' C19' 12(3)
C21 N6 C20 N5 -1.6(5)
C35 N6 C20 N5 -179.6(4)
C21 N6 C20 Ni1 177.5(5)
C35 N6 C20 Ni1 -0.5(9)
C22 N5 C20 N6 1.8(5)
C23 N5 C20 N6 -179.9(4)
C22 N5 C20 Ni1 -177.6(3)
C23 N5 C20 Ni1 0.6(5)
N3 Ni1 C20 N6 -5.9(7)
N7 Ni1 C20 N6 -178.8(7)
C1 Ni1 C20 N6 73.5(7)
N8 Ni1 C20 N6 -172.0(5)
N4 Ni1 C20 N6 -82.4(6)
N3 Ni1 C20 N5 173.2(3)
N7 Ni1 C20 N5 0.3(3)
C1 Ni1 C20 N5 -107.4(3)
N8 Ni1 C20 N5 7.1(6)
N4 Ni1 C20 N5 96.7(3)
C20 N6 C21 C22 0.8(7)
C35 N6 C21 C22 178.8(5)
N6 C21 C22 N5 0.3(6)
C20 N5 C22 C21 -1.4(6)
C23 N5 C22 C21 -179.4(5)
C27 N7 C23 C24 2.4(7)
Ni1 N7 C23 C24 -176.7(4)
C27 N7 C23 N5 -179.0(4)
Ni1 N7 C23 N5 2.0(5)
C20 N5 C23 N7 -1.7(6)
C22 N5 C23 N7 176.2(5)
C20 N5 C23 C24 176.9(5)
C22 N5 C23 C24 -5.2(8)
N7 C23 C24 C25 -1.1(8)
N5 C23 C24 C25 -179.5(5)
C23 C24 C25 C26 -0.1(8)
C24 C25 C26 C27 -0.1(8)
C24 C25 C26 C33 -179.5(6)
C23 N7 C27 C26 -2.5(7)
Ni1 N7 C27 C26 176.5(4)
C23 N7 C27 C28 178.3(4)
Ni1 N7 C27 C28 -2.6(5)
C25 C26 C27 N7 1.4(7)
C33 C26 C27 N7 -179.1(5)
C25 C26 C27 C28 -179.6(5)
C33 C26 C27 C28 0.0(7)
C32 N8 C28 C29 0.3(7)
Ni1 N8 C28 C29 -178.1(4)
C32 N8 C28 C27 -179.8(4)
Ni1 N8 C28 C27 1.8(5)
N7 C27 C28 N8 0.3(6)
C26 C27 C28 N8 -178.8(4)
N7 C27 C28 C29 -179.8(4)
C26 C27 C28 C29 1.1(7)
N8 C28 C29 C30 -0.2(8)
C27 C28 C29 C30 180.0(5)
N8 C28 C29 C34 178.6(5)
C27 C28 C29 C34 -1.2(7)
C28 C29 C30 C31 0.2(8)
C34 C29 C30 C31 -178.6(5)
C29 C30 C31 C32 -0.3(9)
C28 N8 C32 C31 -0.5(7)
Ni1 N8 C32 C31 177.5(4)
C30 C31 C32 N8 0.5(8)
C25 C26 C33 C34 178.7(6)
C27 C26 C33 C34 -0.8(9)
C26 C33 C34 C29 0.6(9)
C28 C29 C34 C33 0.4(9)
C30 C29 C34 C33 179.1(6)
C20 N6 C35 C36 97.4(6)
C21 N6 C35 C36 -80.3(6)
N6 C35 C36 C37 -177.7(5)
C35 C36 C37 C38 177.4(6)
